data_7034542
loop_
_publ_author_name
'Abdulmalic, Mohammad A.'
'Aliabadi, Azar'
'Petr, Andreas'
'Krupskaya, Yulia'
'Kataev, Vladislav'
'B\"uchner, Bernd'
'Zaripov, Ruslan'
'Vavilova, Evgeniya'
'Voronkova, Violeta'
'Salikov, Kev'
'Hahn, Torsten'
'Kortus, Jens'
'Eya'ane Meva, Francois'
'Schaarschmidt, Dieter'
'R\"uffer, Tobias'

_publ_section_title
;
 Magnetic superexchange interactions: trinuclear bis(oxamidato) versus
 bis(oxamato) type complexes.
;
_journal_issue 17
_journal_name_full 'Dalton transactions (Cambridge, England : 2003)'
_journal_page_first 8062
_journal_page_last 8079
_journal_paper_doi 10.1039/c4dt03579h
_journal_volume 44
_journal_year 2015
_chemical_formula_moiety 'C12 H10 Cu N4 O4, 2(C16 H36 N)'
_chemical_formula_sum 'C44 H82 Cu N6 O4'
_chemical_formula_weight 822.70
_chemical_name_systematic
;
 ?
;
_space_group_IT_number 2
_symmetry_cell_setting triclinic
_symmetry_space_group_name_Hall '-P 1'
_symmetry_space_group_name_H-M 'P -1'
_atom_sites_solution_hydrogens geom
_atom_sites_solution_primary direct
_atom_sites_solution_secondary difmap
_audit_creation_method SHELXL-97
_audit_update_record
;
2014-11-21 deposited with the CCDC.
2015-03-23 downloaded from the CCDC.
;
_cell_angle_alpha 98.444(11)
_cell_angle_beta 91.564(9)
_cell_angle_gamma 102.014(12)
_cell_formula_units_Z 2
_cell_length_a 10.5836(13)
_cell_length_b 14.534(3)
_cell_length_c 15.6095(15)
_cell_measurement_reflns_used 8005
_cell_measurement_temperature 100
_cell_measurement_theta_max 60.4463
_cell_measurement_theta_min 3.9064
_cell_volume 2318.9(6)
_computing_cell_refinement
;
CrysAlis RED, Oxford Diffraction Ltd.,
Version 1.171.29.2 (release 20-01-2006 CrysAlis171 .NET)
(compiled Jan 20 2006,12:36:28)
;
_computing_data_collection
;
CrysAlis CCD, Oxford Diffraction Ltd.,
Version 1.171.29.2 (release 20-01-2006 CrysAlis171 .NET)
(compiled Jan 20 2006,12:36:28)
;
_computing_data_reduction
;
CrysAlis RED, Oxford Diffraction Ltd.,
Version 1.171.29.2 (release 20-01-2006 CrysAlis171 .NET)
(compiled Jan 20 2006,12:36:28)
;
_computing_structure_refinement 'SHELXL-97 (Sheldrick, 1997)'
_computing_structure_solution 'SHELXS-97 (Sheldrick, 1997)'
_diffrn_ambient_temperature 100
_diffrn_measured_fraction_theta_full 0.974
_diffrn_measured_fraction_theta_max 0.974
_diffrn_measurement_device_type 'oxford gemini s'
_diffrn_measurement_method '\w scans'
_diffrn_radiation_monochromator graphite
_diffrn_radiation_source 'fine-focus sealed tube'
_diffrn_radiation_type CuK\a
_diffrn_radiation_wavelength 1.54184
_diffrn_reflns_av_R_equivalents 0.0325
_diffrn_reflns_av_sigmaI/netI 0.0417
_diffrn_reflns_limit_h_max 11
_diffrn_reflns_limit_h_min -11
_diffrn_reflns_limit_k_max 16
_diffrn_reflns_limit_k_min -16
_diffrn_reflns_limit_l_max 17
_diffrn_reflns_limit_l_min -17
_diffrn_reflns_number 17586
_diffrn_reflns_theta_full 60.63
_diffrn_reflns_theta_max 60.63
_diffrn_reflns_theta_min 3.91
_diffrn_standards_decay_% 0
_diffrn_standards_interval_count 50
_diffrn_standards_interval_time 10
_diffrn_standards_number 2
_exptl_absorpt_coefficient_mu 1.012
_exptl_absorpt_correction_T_max 1.22941
_exptl_absorpt_correction_T_min 0.51172
_exptl_absorpt_correction_type multi-scan
_exptl_absorpt_process_details
;
CrysAlis RED, Oxford Diffraction Ltd.,
Version 1.171.29.2 (release 20-01-2006 CrysAlis171 .NET)
(compiled Jan 20 2006,12:36:28)
Empirical absorption correction using spherical harmonics,
 implemented in SCALE3 ABSPACK scaling algorithm.
;
_exptl_crystal_colour purple
_exptl_crystal_density_diffrn 1.178
_exptl_crystal_density_method 'not measured'
_exptl_crystal_description needle
_exptl_crystal_F_000 898
_exptl_crystal_size_max 0.25
_exptl_crystal_size_mid 0.08
_exptl_crystal_size_min 0.08
_refine_diff_density_max 0.226
_refine_diff_density_min -0.283
_refine_diff_density_rms 0.045
_refine_ls_extinction_method none
_refine_ls_goodness_of_fit_ref 0.939
_refine_ls_hydrogen_treatment constr
_refine_ls_matrix_type full
_refine_ls_number_parameters 496
_refine_ls_number_reflns 6824
_refine_ls_number_restraints 0
_refine_ls_restrained_S_all 0.939
_refine_ls_R_factor_all 0.0497
_refine_ls_R_factor_gt 0.0345
_refine_ls_shift/su_max 0.001
_refine_ls_shift/su_mean 0.000
_refine_ls_structure_factor_coef Fsqd
_refine_ls_weighting_details 'calc w=1/[\s^2^(Fo^2^)+(0.0596P)^2^+0.0000P] where P=(Fo^2^+2Fc^2^)/3'
_refine_ls_weighting_scheme calc
_refine_ls_wR_factor_gt 0.0850
_refine_ls_wR_factor_ref 0.0892
_reflns_number_gt 5099
_reflns_number_total 6824
_reflns_threshold_expression >2sigma(I)
_cod_data_source_file c4dt03579h2.cif
_cod_data_source_block meva13
_cod_depositor_comments 'Adding full bibliography for 7034539--7034545.cif.'
_cod_original_cell_volume 2318.8(5)
_cod_original_sg_symbol_H-M P-1
_cod_database_code 7034542

loop_
_symmetry_equiv_pos_as_xyz
'x, y, z'
'-x, -y, -z'

loop_
_atom_site_label
_atom_site_type_symbol
_atom_site_fract_x
_atom_site_fract_y
_atom_site_fract_z
_atom_site_U_iso_or_equiv
_atom_site_adp_type
_atom_site_occupancy
_atom_site_symmetry_multiplicity
_atom_site_calc_flag
_atom_site_refinement_flags
Cu1 Cu 0.30590(3) 0.21341(2) 0.806793(18) 0.02613(10) Uani 1 1 d .
O3 O 0.55286(15) 0.13812(11) 0.63288(10) 0.0397(4) Uani 1 1 d .
C4 C 0.4230(2) 0.06656(15) 0.74133(14) 0.0318(5) Uani 1 1 d .
O4 O 0.46538(15) -0.00807(10) 0.72767(10) 0.0413(4) Uani 1 1 d .
O1 O 0.20722(14) 0.46806(10) 0.84283(10) 0.0359(4) Uani 1 1 d .
N2 N 0.19298(16) 0.23863(12) 0.90030(10) 0.0283(4) Uani 1 1 d .
O2 O 0.07217(14) 0.34843(11) 0.94834(9) 0.0325(4) Uani 1 1 d .
N3 N 0.42532(16) 0.22394(12) 0.71500(10) 0.0256(4) Uani 1 1 d .
N5 N 0.78630(16) 0.43024(11) 0.85363(10) 0.0252(4) Uani 1 1 d .
N1 N 0.29942(16) 0.34165(11) 0.78917(11) 0.0254(4) Uani 1 1 d .
N4 N 0.33310(17) 0.08344(12) 0.79596(11) 0.0294(4) Uani 1 1 d .
N6 N 0.30279(16) 0.13641(12) 0.38819(10) 0.0262(4) Uani 1 1 d .
C17 C 0.91022(19) 0.50678(14) 0.87704(13) 0.0255(5) Uani 1 1 d .
H17A H 0.9076 0.5370 0.9365 0.031 Uiso 1 1 calc R
H17B H 0.9833 0.4760 0.8746 0.031 Uiso 1 1 calc R
C43 C 0.2680(2) -0.05747(15) 0.53925(14) 0.0323(5) Uani 1 1 d .
H43A H 0.2762 -0.1090 0.4941 0.039 Uiso 1 1 calc R
H43B H 0.3509 -0.0346 0.5716 0.039 Uiso 1 1 calc R
C13 C 0.66809(19) 0.47409(14) 0.84861(13) 0.0279(5) Uani 1 1 d .
H13A H 0.6734 0.5073 0.7988 0.033 Uiso 1 1 calc R
H13B H 0.5914 0.4231 0.8387 0.033 Uiso 1 1 calc R
C41 C 0.3408(2) 0.06803(15) 0.44525(13) 0.0292(5) Uani 1 1 d .
H41A H 0.3700 0.0177 0.4085 0.035 Uiso 1 1 calc R
H41B H 0.4131 0.1025 0.4848 0.035 Uiso 1 1 calc R
C14 C 0.6515(2) 0.54331(16) 0.92855(13) 0.0310(5) Uani 1 1 d .
H14A H 0.7329 0.5883 0.9451 0.037 Uiso 1 1 calc R
H14B H 0.6289 0.5084 0.9763 0.037 Uiso 1 1 calc R
C32 C 0.1270(2) 0.44099(15) 0.42896(14) 0.0349(5) Uani 1 1 d .
H32A H 0.0983 0.4834 0.4736 0.052 Uiso 1 1 calc R
H32B H 0.0566 0.4123 0.3870 0.052 Uiso 1 1 calc R
H32C H 0.1967 0.4761 0.4010 0.052 Uiso 1 1 calc R
C23 C 0.8959(2) 0.26749(15) 0.66163(13) 0.0331(5) Uani 1 1 d .
H23A H 0.8155 0.2200 0.6528 0.040 Uiso 1 1 calc R
H23B H 0.8952 0.3100 0.6192 0.040 Uiso 1 1 calc R
C30 C 0.2209(2) 0.29304(14) 0.40248(13) 0.0301(5) Uani 1 1 d .
H30A H 0.2963 0.3255 0.3765 0.036 Uiso 1 1 calc R
H30B H 0.1538 0.2662 0.3568 0.036 Uiso 1 1 calc R
C37 C 0.1949(2) 0.08398(15) 0.32071(13) 0.0292(5) Uani 1 1 d .
H37A H 0.1146 0.0711 0.3496 0.035 Uiso 1 1 calc R
H37B H 0.1847 0.1258 0.2791 0.035 Uiso 1 1 calc R
C1 C 0.22458(19) 0.38599(15) 0.84010(13) 0.0273(5) Uani 1 1 d .
C44 C 0.1662(2) -0.09436(16) 0.59971(15) 0.0398(6) Uani 1 1 d .
H44A H 0.1910 -0.1448 0.6250 0.060 Uiso 1 1 calc R
H44B H 0.0844 -0.1180 0.5676 0.060 Uiso 1 1 calc R
H44C H 0.1589 -0.0436 0.6449 0.060 Uiso 1 1 calc R
C21 C 0.7909(2) 0.37283(15) 0.76477(13) 0.0287(5) Uani 1 1 d .
H21A H 0.7116 0.3245 0.7531 0.034 Uiso 1 1 calc R
H21B H 0.7927 0.4149 0.7218 0.034 Uiso 1 1 calc R
C10 C 0.44473(19) 0.31048(14) 0.68215(13) 0.0260(5) Uani 1 1 d .
C6 C 0.3855(2) 0.46514(14) 0.69745(13) 0.0295(5) Uani 1 1 d .
H10 H 0.3391 0.5082 0.7239 0.035 Uiso 1 1 calc R
C15 C 0.5460(2) 0.59781(16) 0.91199(14) 0.0332(5) Uani 1 1 d .
H15A H 0.4686 0.5526 0.8867 0.040 Uiso 1 1 calc R
H15B H 0.5249 0.6297 0.9671 0.040 Uiso 1 1 calc R
C42 C 0.2321(2) 0.02302(16) 0.49794(14) 0.0339(5) Uani 1 1 d .
H42A H 0.2142 0.0713 0.5430 0.041 Uiso 1 1 calc R
H42B H 0.1542 -0.0016 0.4604 0.041 Uiso 1 1 calc R
C22 C 0.9043(2) 0.32438(15) 0.75281(13) 0.0298(5) Uani 1 1 d .
H22A H 0.9042 0.2821 0.7954 0.036 Uiso 1 1 calc R
H22B H 0.9846 0.3720 0.7619 0.036 Uiso 1 1 calc R
C25 C 0.77670(19) 0.36811(14) 0.92460(13) 0.0267(5) Uani 1 1 d .
H25A H 0.8576 0.3474 0.9297 0.032 Uiso 1 1 calc R
H25B H 0.7676 0.4071 0.9792 0.032 Uiso 1 1 calc R
C8 C 0.5350(2) 0.42602(16) 0.59210(13) 0.0330(5) Uani 1 1 d .
H8 H 0.5883 0.4433 0.5482 0.040 Uiso 1 1 calc R
C26 C 0.6670(2) 0.28057(15) 0.91219(13) 0.0310(5) Uani 1 1 d .
H26A H 0.6768 0.2387 0.8595 0.037 Uiso 1 1 calc R
H26B H 0.5849 0.2995 0.9064 0.037 Uiso 1 1 calc R
C33 C 0.41849(19) 0.17689(15) 0.33966(13) 0.0276(5) Uani 1 1 d .
H33A H 0.4468 0.1242 0.3058 0.033 Uiso 1 1 calc R
H33B H 0.3902 0.2142 0.2992 0.033 Uiso 1 1 calc R
C19 C 1.0555(2) 0.65782(15) 0.85271(14) 0.0314(5) Uani 1 1 d .
H19A H 1.1304 0.6301 0.8414 0.038 Uiso 1 1 calc R
H19B H 1.0539 0.6754 0.9150 0.038 Uiso 1 1 calc R
C27 C 0.6680(2) 0.22788(15) 0.98969(15) 0.0364(5) Uani 1 1 d .
H27A H 0.6649 0.2716 1.0425 0.044 Uiso 1 1 calc R
H27B H 0.7482 0.2059 0.9929 0.044 Uiso 1 1 calc R
C9 C 0.5258(2) 0.33636(15) 0.61667(12) 0.0292(5) Uani 1 1 d .
H7 H 0.5731 0.2943 0.5897 0.035 Uiso 1 1 calc R
C24 C 1.0090(2) 0.21832(16) 0.64750(14) 0.0364(5) Uani 1 1 d .
H24A H 1.0007 0.1835 0.5897 0.055 Uiso 1 1 calc R
H24B H 1.0089 0.1752 0.6886 0.055 Uiso 1 1 calc R
H24C H 1.0887 0.2652 0.6553 0.055 Uiso 1 1 calc R
C7 C 0.4663(2) 0.48906(15) 0.63201(13) 0.0330(5) Uani 1 1 d .
H9 H 0.4742 0.5486 0.6149 0.040 Uiso 1 1 calc R
C34 C 0.5339(2) 0.23859(15) 0.39455(13) 0.0296(5) Uani 1 1 d .
H34A H 0.5679 0.2013 0.4327 0.036 Uiso 1 1 calc R
H34B H 0.5075 0.2910 0.4302 0.036 Uiso 1 1 calc R
C11 C 0.1356(2) 0.18056(17) 0.96356(15) 0.0420(6) Uani 1 1 d .
H11A H 0.1680 0.1231 0.9581 0.063 Uiso 0.50 1 calc PR
H11B H 0.0432 0.1648 0.9533 0.063 Uiso 0.50 1 calc PR
H11C H 0.1577 0.2155 1.0210 0.063 Uiso 0.50 1 calc PR
H11D H 0.0780 0.2125 0.9969 0.063 Uiso 0.50 1 calc PR
H11E H 0.2027 0.1708 1.0016 0.063 Uiso 0.50 1 calc PR
H11F H 0.0882 0.1201 0.9339 0.063 Uiso 0.50 1 calc PR
C29 C 0.2556(2) 0.21384(15) 0.44594(13) 0.0291(5) Uani 1 1 d .
H29A H 0.3222 0.2425 0.4916 0.035 Uiso 1 1 calc R
H29B H 0.1799 0.1842 0.4734 0.035 Uiso 1 1 calc R
C28 C 0.5543(2) 0.14283(17) 0.98397(17) 0.0488(7) Uani 1 1 d .
H28A H 0.5588 0.1120 1.0339 0.073 Uiso 1 1 calc R
H28B H 0.5579 0.0986 0.9324 0.073 Uiso 1 1 calc R
H28C H 0.4746 0.1643 0.9819 0.073 Uiso 1 1 calc R
C39 C 0.1278(2) -0.04019(16) 0.18905(14) 0.0399(6) Uani 1 1 d .
H39A H 0.1270 -0.1063 0.1671 0.048 Uiso 1 1 calc R
H39B H 0.0403 -0.0360 0.2032 0.048 Uiso 1 1 calc R
C18 C 0.9334(2) 0.58360(15) 0.81961(13) 0.0319(5) Uani 1 1 d .
H18A H 0.8599 0.6138 0.8197 0.038 Uiso 1 1 calc R
H18B H 0.9427 0.5553 0.7605 0.038 Uiso 1 1 calc R
C12 C 0.2771(2) 0.00540(15) 0.84144(16) 0.0405(6) Uani 1 1 d .
H12A H 0.2137 0.0245 0.8790 0.061 Uiso 0.50 1 calc PR
H12B H 0.3441 -0.0107 0.8753 0.061 Uiso 0.50 1 calc PR
H12C H 0.2365 -0.0490 0.8000 0.061 Uiso 0.50 1 calc PR
H12D H 0.3158 -0.0480 0.8238 0.061 Uiso 0.50 1 calc PR
H12E H 0.1855 -0.0128 0.8276 0.061 Uiso 0.50 1 calc PR
H12F H 0.2930 0.0255 0.9029 0.061 Uiso 0.50 1 calc PR
C2 C 0.1553(2) 0.32045(15) 0.90170(13) 0.0279(5) Uani 1 1 d .
C16 C 0.5850(2) 0.67134(16) 0.85216(15) 0.0394(6) Uani 1 1 d .
H16A H 0.5153 0.7029 0.8444 0.059 Uiso 1 1 calc R
H16B H 0.6041 0.6402 0.7969 0.059 Uiso 1 1 calc R
H16C H 0.6604 0.7174 0.8774 0.059 Uiso 1 1 calc R
C36 C 0.7557(2) 0.34385(17) 0.38687(16) 0.0450(6) Uani 1 1 d .
H36A H 0.8187 0.3664 0.3474 0.068 Uiso 1 1 calc R
H36B H 0.7931 0.3100 0.4257 0.068 Uiso 1 1 calc R
H36C H 0.7291 0.3970 0.4197 0.068 Uiso 1 1 calc R
C20 C 1.0691(2) 0.74709(16) 0.81029(15) 0.0409(6) Uani 1 1 d .
H20A H 1.1472 0.7916 0.8332 0.061 Uiso 1 1 calc R
H20B H 0.9961 0.7755 0.8223 0.061 Uiso 1 1 calc R
H20C H 1.0727 0.7304 0.7487 0.061 Uiso 1 1 calc R
C31 C 0.1736(2) 0.36356(15) 0.46905(14) 0.0331(5) Uani 1 1 d .
H31A H 0.2434 0.3932 0.5122 0.040 Uiso 1 1 calc R
H31B H 0.1033 0.3294 0.4983 0.040 Uiso 1 1 calc R
C35 C 0.6387(2) 0.27745(16) 0.33584(15) 0.0352(5) Uani 1 1 d .
H35A H 0.6665 0.2246 0.3019 0.042 Uiso 1 1 calc R
H35B H 0.6025 0.3116 0.2959 0.042 Uiso 1 1 calc R
C40 C 0.1682(3) 0.01904(18) 0.11845(16) 0.0575(8) Uani 1 1 d .
H40A H 0.1091 -0.0038 0.0684 0.086 Uiso 1 1 calc R
H40B H 0.2540 0.0141 0.1030 0.086 Uiso 1 1 calc R
H40C H 0.1671 0.0844 0.1391 0.086 Uiso 1 1 calc R
C38 C 0.2162(2) -0.00938(15) 0.27146(14) 0.0342(5) Uani 1 1 d .
H38A H 0.1989 -0.0583 0.3082 0.041 Uiso 1 1 calc R
H38B H 0.3057 -0.0017 0.2565 0.041 Uiso 1 1 calc R
C5 C 0.37420(19) 0.37579(14) 0.72331(12) 0.0251(5) Uani 1 1 d .
C3 C 0.4753(2) 0.14853(15) 0.69003(13) 0.0298(5) Uani 1 1 d .

loop_
_atom_site_aniso_label
_atom_site_aniso_U_11
_atom_site_aniso_U_22
_atom_site_aniso_U_33
_atom_site_aniso_U_23
_atom_site_aniso_U_13
_atom_site_aniso_U_12
Cu1 0.02753(18) 0.02317(17) 0.02701(17) 0.00230(12) 0.00274(13) 0.00489(13)
O3 0.0391(10) 0.0354(9) 0.0441(9) -0.0014(7) 0.0142(8) 0.0101(8)
C4 0.0285(12) 0.0265(12) 0.0367(12) -0.0035(10) -0.0084(10) 0.0045(10)
O4 0.0406(10) 0.0275(8) 0.0566(10) 0.0004(7) 0.0027(8) 0.0133(7)
O1 0.0319(9) 0.0259(8) 0.0499(10) 0.0014(7) 0.0065(7) 0.0089(7)
N2 0.0296(10) 0.0299(10) 0.0252(9) 0.0042(8) 0.0073(8) 0.0051(8)
O2 0.0255(8) 0.0415(9) 0.0286(8) -0.0037(7) 0.0034(7) 0.0091(7)
N3 0.0231(9) 0.0269(9) 0.0257(9) 0.0018(7) 0.0013(7) 0.0045(8)
N5 0.0224(9) 0.0256(9) 0.0248(9) 0.0018(7) -0.0028(7) 0.0008(7)
N1 0.0253(9) 0.0211(9) 0.0293(9) 0.0035(7) 0.0025(8) 0.0039(8)
N4 0.0305(10) 0.0222(9) 0.0351(10) 0.0043(8) 0.0031(8) 0.0043(8)
N6 0.0235(9) 0.0269(9) 0.0271(9) 0.0036(7) -0.0001(7) 0.0037(8)
C17 0.0215(11) 0.0254(11) 0.0257(11) -0.0011(9) -0.0014(9) 0.0002(9)
C43 0.0324(13) 0.0325(12) 0.0320(12) 0.0052(10) 0.0013(10) 0.0067(10)
C13 0.0213(11) 0.0299(11) 0.0305(11) 0.0056(9) -0.0024(9) 0.0010(9)
C41 0.0270(12) 0.0295(11) 0.0318(12) 0.0062(9) -0.0010(9) 0.0068(10)
C14 0.0261(12) 0.0370(12) 0.0286(12) 0.0043(10) -0.0021(9) 0.0046(10)
C32 0.0307(13) 0.0319(12) 0.0409(13) 0.0014(10) -0.0002(10) 0.0071(10)
C23 0.0350(13) 0.0297(12) 0.0291(12) 0.0004(9) -0.0017(10) -0.0018(10)
C30 0.0278(12) 0.0285(12) 0.0332(12) 0.0038(9) 0.0012(10) 0.0052(10)
C37 0.0254(12) 0.0321(12) 0.0290(11) 0.0047(9) -0.0030(9) 0.0041(10)
C1 0.0215(11) 0.0269(12) 0.0299(12) -0.0038(9) -0.0058(9) 0.0037(9)
C44 0.0437(15) 0.0368(13) 0.0402(13) 0.0107(11) 0.0009(11) 0.0082(11)
C21 0.0290(12) 0.0272(11) 0.0256(11) 0.0011(9) -0.0050(9) -0.0007(9)
C10 0.0219(11) 0.0286(11) 0.0239(11) 0.0019(9) -0.0053(9) -0.0003(9)
C6 0.0263(12) 0.0275(11) 0.0315(12) 0.0026(9) -0.0059(10) 0.0011(9)
C15 0.0297(12) 0.0384(13) 0.0316(12) 0.0020(10) -0.0002(10) 0.0098(10)
C42 0.0310(13) 0.0376(13) 0.0343(12) 0.0092(10) 0.0011(10) 0.0078(10)
C22 0.0298(12) 0.0297(12) 0.0272(11) 0.0015(9) -0.0008(9) 0.0021(10)
C25 0.0239(11) 0.0293(11) 0.0255(11) 0.0034(9) -0.0018(9) 0.0035(9)
C8 0.0258(12) 0.0433(13) 0.0248(11) 0.0095(10) -0.0021(9) -0.0065(10)
C26 0.0257(12) 0.0310(12) 0.0326(12) 0.0039(10) -0.0023(10) -0.0008(10)
C33 0.0251(12) 0.0282(11) 0.0298(11) 0.0064(9) 0.0031(9) 0.0048(9)
C19 0.0308(13) 0.0292(12) 0.0312(12) 0.0041(9) 0.0031(10) -0.0003(10)
C27 0.0320(13) 0.0325(12) 0.0419(13) 0.0106(10) -0.0050(11) -0.0021(10)
C9 0.0247(12) 0.0356(12) 0.0232(11) 0.0014(9) -0.0014(9) -0.0001(10)
C24 0.0384(14) 0.0362(13) 0.0298(12) -0.0023(10) 0.0051(10) 0.0021(11)
C7 0.0357(13) 0.0289(12) 0.0305(12) 0.0085(10) -0.0063(10) -0.0039(10)
C34 0.0291(12) 0.0268(11) 0.0323(12) 0.0038(9) -0.0021(10) 0.0057(10)
C11 0.0468(15) 0.0423(14) 0.0366(13) 0.0093(11) 0.0094(11) 0.0053(12)
C29 0.0277(12) 0.0319(12) 0.0274(11) 0.0032(9) 0.0017(9) 0.0069(10)
C28 0.0449(16) 0.0409(14) 0.0554(16) 0.0213(12) -0.0082(13) -0.0106(12)
C39 0.0468(15) 0.0311(12) 0.0362(13) 0.0041(10) -0.0050(11) -0.0027(11)
C18 0.0316(12) 0.0332(12) 0.0274(11) 0.0052(9) 0.0007(10) -0.0007(10)
C12 0.0433(15) 0.0275(12) 0.0511(15) 0.0093(11) 0.0038(12) 0.0064(11)
C2 0.0225(11) 0.0335(12) 0.0231(11) -0.0049(9) -0.0063(9) 0.0032(10)
C16 0.0396(14) 0.0348(13) 0.0431(14) 0.0033(11) -0.0030(11) 0.0089(11)
C36 0.0288(13) 0.0418(14) 0.0583(16) -0.0035(12) -0.0002(12) 0.0018(11)
C20 0.0428(15) 0.0321(13) 0.0455(14) 0.0078(11) 0.0065(12) 0.0005(11)
C31 0.0324(13) 0.0341(12) 0.0323(12) 0.0040(10) 0.0006(10) 0.0070(10)
C35 0.0271(12) 0.0337(12) 0.0420(13) -0.0002(10) 0.0021(10) 0.0046(10)
C40 0.082(2) 0.0416(15) 0.0399(15) 0.0038(12) -0.0040(14) -0.0045(15)
C38 0.0319(13) 0.0276(12) 0.0400(13) 0.0040(10) -0.0002(10) 0.0002(10)
C5 0.0207(11) 0.0264(11) 0.0244(11) 0.0019(9) -0.0051(9) -0.0016(9)
C3 0.0210(11) 0.0325(12) 0.0320(12) -0.0037(10) -0.0040(10) 0.0036(10)

loop_
_atom_type_symbol
_atom_type_description
_atom_type_scat_dispersion_real
_atom_type_scat_dispersion_imag
_atom_type_scat_source
C C 0.0181 0.0091 'International Tables Vol C Tables 4.2.6.8 and 6.1.1.4'
H H 0.0000 0.0000 'International Tables Vol C Tables 4.2.6.8 and 6.1.1.4'
N N 0.0311 0.0180 'International Tables Vol C Tables 4.2.6.8 and 6.1.1.4'
O O 0.0492 0.0322 'International Tables Vol C Tables 4.2.6.8 and 6.1.1.4'
Cu Cu -1.9646 0.5888 'International Tables Vol C Tables 4.2.6.8 and 6.1.1.4'

loop_
_geom_angle_atom_site_label_1
_geom_angle_atom_site_label_2
_geom_angle_atom_site_label_3
_geom_angle
N3 Cu1 N1 82.20(7)
N3 Cu1 N2 165.05(7)
N1 Cu1 N2 83.30(7)
N3 Cu1 N4 83.50(7)
N1 Cu1 N4 165.23(7)
N2 Cu1 N4 111.18(7)
O4 C4 N4 126.3(2)
O4 C4 C3 119.0(2)
N4 C4 C3 114.74(18)
C2 N2 C11 115.01(18)
C2 N2 Cu1 113.43(14)
C11 N2 Cu1 131.35(15)
C3 N3 C10 128.59(18)
C3 N3 Cu1 116.38(14)
C10 N3 Cu1 115.00(13)
C21 N5 C25 111.60(15)
C21 N5 C13 105.94(14)
C25 N5 C13 111.09(15)
C21 N5 C17 111.06(15)
C25 N5 C17 105.82(14)
C13 N5 C17 111.44(15)
C1 N1 C5 128.06(17)
C1 N1 Cu1 116.66(14)
C5 N1 Cu1 115.28(13)
C4 N4 C12 115.86(18)
C4 N4 Cu1 113.54(14)
C12 N4 Cu1 130.48(15)
C29 N6 C33 111.76(16)
C29 N6 C37 109.22(15)
C33 N6 C37 107.51(15)
C29 N6 C41 108.27(15)
C33 N6 C41 109.37(15)
C37 N6 C41 110.72(15)
C18 C17 N5 115.29(16)
C18 C17 H17A 108.5
N5 C17 H17A 108.5
C18 C17 H17B 108.5
N5 C17 H17B 108.5
H17A C17 H17B 107.5
C44 C43 C42 111.04(18)
C44 C43 H43A 109.4
C42 C43 H43A 109.4
C44 C43 H43B 109.4
C42 C43 H43B 109.4
H43A C43 H43B 108.0
C14 C13 N5 115.16(16)
C14 C13 H13A 108.5
N5 C13 H13A 108.5
C14 C13 H13B 108.5
N5 C13 H13B 108.5
H13A C13 H13B 107.5
C42 C41 N6 114.28(16)
C42 C41 H41A 108.7
N6 C41 H41A 108.7
C42 C41 H41B 108.7
N6 C41 H41B 108.7
H41A C41 H41B 107.6
C13 C14 C15 111.69(17)
C13 C14 H14A 109.3
C15 C14 H14A 109.3
C13 C14 H14B 109.3
C15 C14 H14B 109.3
H14A C14 H14B 107.9
C31 C32 H32A 109.5
C31 C32 H32B 109.5
H32A C32 H32B 109.5
C31 C32 H32C 109.5
H32A C32 H32C 109.5
H32B C32 H32C 109.5
C24 C23 C22 111.74(17)
C24 C23 H23A 109.3
C22 C23 H23A 109.3
C24 C23 H23B 109.3
C22 C23 H23B 109.3
H23A C23 H23B 107.9
C31 C30 C29 109.85(17)
C31 C30 H30A 109.7
C29 C30 H30A 109.7
C31 C30 H30B 109.7
C29 C30 H30B 109.7
H30A C30 H30B 108.2
C38 C37 N6 115.14(16)
C38 C37 H37A 108.5
N6 C37 H37A 108.5
C38 C37 H37B 108.5
N6 C37 H37B 108.5
H37A C37 H37B 107.5
O1 C1 N1 128.7(2)
O1 C1 C2 120.50(18)
N1 C1 C2 110.79(18)
C43 C44 H44A 109.5
C43 C44 H44B 109.5
H44A C44 H44B 109.5
C43 C44 H44C 109.5
H44A C44 H44C 109.5
H44B C44 H44C 109.5
C22 C21 N5 115.77(16)
C22 C21 H21A 108.3
N5 C21 H21A 108.3
C22 C21 H21B 108.3
N5 C21 H21B 108.3
H21A C21 H21B 107.4
C9 C10 N3 126.53(19)
C9 C10 C5 119.65(19)
N3 C10 C5 113.81(18)
C7 C6 C5 119.5(2)
C7 C6 H10 120.3
C5 C6 H10 120.3
C16 C15 C14 113.51(19)
C16 C15 H15A 108.9
C14 C15 H15A 108.9
C16 C15 H15B 108.9
C14 C15 H15B 108.9
H15A C15 H15B 107.7
C43 C42 C41 111.36(18)
C43 C42 H42A 109.4
C41 C42 H42A 109.4
C43 C42 H42B 109.4
C41 C42 H42B 109.4
H42A C42 H42B 108.0
C21 C22 C23 110.51(17)
C21 C22 H22A 109.5
C23 C22 H22A 109.5
C21 C22 H22B 109.5
C23 C22 H22B 109.5
H22A C22 H22B 108.1
C26 C25 N5 116.28(16)
C26 C25 H25A 108.2
N5 C25 H25A 108.2
C26 C25 H25B 108.2
N5 C25 H25B 108.2
H25A C25 H25B 107.4
C7 C8 C9 120.9(2)
C7 C8 H8 119.6
C9 C8 H8 119.6
C25 C26 C27 109.90(17)
C25 C26 H26A 109.7
C27 C26 H26A 109.7
C25 C26 H26B 109.7
C27 C26 H26B 109.7
H26A C26 H26B 108.2
C34 C33 N6 116.34(16)
C34 C33 H33A 108.2
N6 C33 H33A 108.2
C34 C33 H33B 108.2
N6 C33 H33B 108.2
H33A C33 H33B 107.4
C18 C19 C20 112.55(18)
C18 C19 H19A 109.1
C20 C19 H19A 109.1
C18 C19 H19B 109.1
C20 C19 H19B 109.1
H19A C19 H19B 107.8
C26 C27 C28 112.40(18)
C26 C27 H27A 109.1
C28 C27 H27A 109.1
C26 C27 H27B 109.1
C28 C27 H27B 109.1
H27A C27 H27B 107.9
C10 C9 C8 119.3(2)
C10 C9 H7 120.3
C8 C9 H7 120.3
C23 C24 H24A 109.5
C23 C24 H24B 109.5
H24A C24 H24B 109.5
C23 C24 H24C 109.5
H24A C24 H24C 109.5
H24B C24 H24C 109.5
C8 C7 C6 120.9(2)
C8 C7 H9 119.5
C6 C7 H9 119.5
C33 C34 C35 109.70(17)
C33 C34 H34A 109.7
C35 C34 H34A 109.7
C33 C34 H34B 109.7
C35 C34 H34B 109.7
H34A C34 H34B 108.2
N2 C11 H11A 109.5
N2 C11 H11B 109.5
H11A C11 H11B 109.5
N2 C11 H11C 109.5
H11A C11 H11C 109.5
H11B C11 H11C 109.5
N2 C11 H11D 109.5
H11A C11 H11D 141.1
H11B C11 H11D 56.3
H11C C11 H11D 56.3
N2 C11 H11E 109.5
H11A C11 H11E 56.3
H11B C11 H11E 141.1
H11C C11 H11E 56.3
H11D C11 H11E 109.5
N2 C11 H11F 109.5
H11A C11 H11F 56.3
H11B C11 H11F 56.3
H11C C11 H11F 141.1
H11D C11 H11F 109.5
H11E C11 H11F 109.5
N6 C29 C30 116.67(16)
N6 C29 H29A 108.1
C30 C29 H29A 108.1
N6 C29 H29B 108.1
C30 C29 H29B 108.1
H29A C29 H29B 107.3
C27 C28 H28A 109.5
C27 C28 H28B 109.5
H28A C28 H28B 109.5
C27 C28 H28C 109.5
H28A C28 H28C 109.5
H28B C28 H28C 109.5
C40 C39 C38 113.4(2)
C40 C39 H39A 108.9
C38 C39 H39A 108.9
C40 C39 H39B 108.9
C38 C39 H39B 108.9
H39A C39 H39B 107.7
C17 C18 C19 109.96(16)
C17 C18 H18A 109.7
C19 C18 H18A 109.7
C17 C18 H18B 109.7
C19 C18 H18B 109.7
H18A C18 H18B 108.2
N4 C12 H12A 109.5
N4 C12 H12B 109.5
H12A C12 H12B 109.5
N4 C12 H12C 109.5
H12A C12 H12C 109.5
H12B C12 H12C 109.5
N4 C12 H12D 109.5
H12A C12 H12D 141.1
H12B C12 H12D 56.3
H12C C12 H12D 56.3
N4 C12 H12E 109.5
H12A C12 H12E 56.3
H12B C12 H12E 141.1
H12C C12 H12E 56.3
H12D C12 H12E 109.5
N4 C12 H12F 109.5
H12A C12 H12F 56.3
H12B C12 H12F 56.3
H12C C12 H12F 141.1
H12D C12 H12F 109.5
H12E C12 H12F 109.5
O2 C2 N2 126.2(2)
O2 C2 C1 118.68(19)
N2 C2 C1 115.10(18)
C15 C16 H16A 109.5
C15 C16 H16B 109.5
H16A C16 H16B 109.5
C15 C16 H16C 109.5
H16A C16 H16C 109.5
H16B C16 H16C 109.5
C35 C36 H36A 109.5
C35 C36 H36B 109.5
H36A C36 H36B 109.5
C35 C36 H36C 109.5
H36A C36 H36C 109.5
H36B C36 H36C 109.5
C19 C20 H20A 109.5
C19 C20 H20B 109.5
H20A C20 H20B 109.5
C19 C20 H20C 109.5
H20A C20 H20C 109.5
H20B C20 H20C 109.5
C30 C31 C32 112.88(18)
C30 C31 H31A 109.0
C32 C31 H31A 109.0
C30 C31 H31B 109.0
C32 C31 H31B 109.0
H31A C31 H31B 107.8
C36 C35 C34 112.50(19)
C36 C35 H35A 109.1
C34 C35 H35A 109.1
C36 C35 H35B 109.1
C34 C35 H35B 109.1
H35A C35 H35B 107.8
C39 C40 H40A 109.5
C39 C40 H40B 109.5
H40A C40 H40B 109.5
C39 C40 H40C 109.5
H40A C40 H40C 109.5
H40B C40 H40C 109.5
C37 C38 C39 110.85(18)
C37 C38 H38A 109.5
C39 C38 H38A 109.5
C37 C38 H38B 109.5
C39 C38 H38B 109.5
H38A C38 H38B 108.1
C6 C5 N1 126.52(19)
C6 C5 C10 119.8(2)
N1 C5 C10 113.68(18)
O3 C3 N3 128.3(2)
O3 C3 C4 120.31(19)
N3 C3 C4 111.42(18)

loop_
_geom_bond_atom_site_label_1
_geom_bond_atom_site_label_2
_geom_bond_distance
Cu1 N3 1.9382(17)
Cu1 N1 1.9383(16)
Cu1 N2 1.9528(17)
Cu1 N4 1.9531(17)
O3 C3 1.243(2)
C4 O4 1.250(3)
C4 N4 1.332(3)
C4 C3 1.548(3)
O1 C1 1.239(2)
N2 C2 1.328(3)
N2 C11 1.456(3)
O2 C2 1.251(2)
N3 C3 1.326(3)
N3 C10 1.405(3)
N5 C21 1.518(2)
N5 C25 1.521(3)
N5 C13 1.523(3)
N5 C17 1.529(2)
N1 C1 1.331(3)
N1 C5 1.400(3)
N4 C12 1.457(3)
N6 C29 1.513(3)
N6 C33 1.517(3)
N6 C37 1.527(2)
N6 C41 1.533(2)
C17 C18 1.517(3)
C17 H17A 0.9700
C17 H17B 0.9700
C43 C44 1.517(3)
C43 C42 1.523(3)
C43 H43A 0.9700
C43 H43B 0.9700
C13 C14 1.522(3)
C13 H13A 0.9700
C13 H13B 0.9700
C41 C42 1.524(3)
C41 H41A 0.9700
C41 H41B 0.9700
C14 C15 1.534(3)
C14 H14A 0.9700
C14 H14B 0.9700
C32 C31 1.524(3)
C32 H32A 0.9600
C32 H32B 0.9600
C32 H32C 0.9600
C23 C24 1.522(3)
C23 C22 1.528(3)
C23 H23A 0.9700
C23 H23B 0.9700
C30 C31 1.520(3)
C30 C29 1.520(3)
C30 H30A 0.9700
C30 H30B 0.9700
C37 C38 1.521(3)
C37 H37A 0.9700
C37 H37B 0.9700
C1 C2 1.545(3)
C44 H44A 0.9600
C44 H44B 0.9600
C44 H44C 0.9600
C21 C22 1.515(3)
C21 H21A 0.9700
C21 H21B 0.9700
C10 C9 1.396(3)
C10 C5 1.419(3)
C6 C7 1.388(3)
C6 C5 1.398(3)
C6 H10 0.9300
C15 C16 1.521(3)
C15 H15A 0.9700
C15 H15B 0.9700
C42 H42A 0.9700
C42 H42B 0.9700
C22 H22A 0.9700
C22 H22B 0.9700
C25 C26 1.518(3)
C25 H25A 0.9700
C25 H25B 0.9700
C8 C7 1.375(3)
C8 C9 1.397(3)
C8 H8 0.9300
C26 C27 1.525(3)
C26 H26A 0.9700
C26 H26B 0.9700
C33 C34 1.514(3)
C33 H33A 0.9700
C33 H33B 0.9700
C19 C18 1.523(3)
C19 C20 1.524(3)
C19 H19A 0.9700
C19 H19B 0.9700
C27 C28 1.525(3)
C27 H27A 0.9700
C27 H27B 0.9700
C9 H7 0.9300
C24 H24A 0.9600
C24 H24B 0.9600
C24 H24C 0.9600
C7 H9 0.9300
C34 C35 1.528(3)
C34 H34A 0.9700
C34 H34B 0.9700
C11 H11A 0.9600
C11 H11B 0.9600
C11 H11C 0.9600
C11 H11D 0.9600
C11 H11E 0.9600
C11 H11F 0.9600
C29 H29A 0.9700
C29 H29B 0.9700
C28 H28A 0.9600
C28 H28B 0.9600
C28 H28C 0.9600
C39 C40 1.513(3)
C39 C38 1.523(3)
C39 H39A 0.9700
C39 H39B 0.9700
C18 H18A 0.9700
C18 H18B 0.9700
C12 H12A 0.9600
C12 H12B 0.9600
C12 H12C 0.9600
C12 H12D 0.9600
C12 H12E 0.9600
C12 H12F 0.9600
C16 H16A 0.9600
C16 H16B 0.9600
C16 H16C 0.9600
C36 C35 1.524(3)
C36 H36A 0.9600
C36 H36B 0.9600
C36 H36C 0.9600
C20 H20A 0.9600
C20 H20B 0.9600
C20 H20C 0.9600
C31 H31A 0.9700
C31 H31B 0.9700
C35 H35A 0.9700
C35 H35B 0.9700
C40 H40A 0.9600
C40 H40B 0.9600
C40 H40C 0.9600
C38 H38A 0.9700
C38 H38B 0.9700

loop_
_geom_torsion_atom_site_label_1
_geom_torsion_atom_site_label_2
_geom_torsion_atom_site_label_3
_geom_torsion_atom_site_label_4
_geom_torsion
N3 Cu1 N2 C2 21.0(4)
N1 Cu1 N2 C2 6.88(14)
N4 Cu1 N2 C2 -170.12(13)
N3 Cu1 N2 C11 -164.5(2)
N1 Cu1 N2 C11 -178.68(19)
N4 Cu1 N2 C11 4.3(2)
N1 Cu1 N3 C3 -179.73(15)
N2 Cu1 N3 C3 166.1(2)
N4 Cu1 N3 C3 -3.45(14)
N1 Cu1 N3 C10 -1.31(13)
N2 Cu1 N3 C10 -15.5(3)
N4 Cu1 N3 C10 174.97(14)
N3 Cu1 N1 C1 -178.92(15)
N2 Cu1 N1 C1 -2.57(14)
N4 Cu1 N1 C1 166.4(2)
N3 Cu1 N1 C5 1.53(13)
N2 Cu1 N1 C5 177.88(14)
N4 Cu1 N1 C5 -13.1(4)
O4 C4 N4 C12 -2.1(3)
C3 C4 N4 C12 176.67(17)
O4 C4 N4 Cu1 174.39(17)
C3 C4 N4 Cu1 -6.9(2)
N3 Cu1 N4 C4 5.78(14)
N1 Cu1 N4 C4 20.4(4)
N2 Cu1 N4 C4 -171.34(13)
N3 Cu1 N4 C12 -178.41(19)
N1 Cu1 N4 C12 -163.8(2)
N2 Cu1 N4 C12 4.5(2)
C21 N5 C17 C18 64.5(2)
C25 N5 C17 C18 -174.24(17)
C13 N5 C17 C18 -53.4(2)
C21 N5 C13 C14 -174.23(17)
C25 N5 C13 C14 64.4(2)
C17 N5 C13 C14 -53.3(2)
C29 N6 C41 C42 57.6(2)
C33 N6 C41 C42 179.64(17)
C37 N6 C41 C42 -62.1(2)
N5 C13 C14 C15 169.43(17)
C29 N6 C37 C38 -166.65(18)
C33 N6 C37 C38 71.9(2)
C41 N6 C37 C38 -47.5(2)
C5 N1 C1 O1 -2.5(3)
Cu1 N1 C1 O1 177.99(17)
C5 N1 C1 C2 177.82(17)
Cu1 N1 C1 C2 -1.7(2)
C25 N5 C21 C22 -60.9(2)
C13 N5 C21 C22 178.10(17)
C17 N5 C21 C22 57.0(2)
C3 N3 C10 C9 -2.2(3)
Cu1 N3 C10 C9 179.63(15)
C3 N3 C10 C5 179.05(18)
Cu1 N3 C10 C5 0.9(2)
C13 C14 C15 C16 -71.4(2)
C44 C43 C42 C41 173.53(18)
N6 C41 C42 C43 169.13(17)
N5 C21 C22 C23 178.78(17)
C24 C23 C22 C21 179.73(18)
C21 N5 C25 C26 -53.8(2)
C13 N5 C25 C26 64.2(2)
C17 N5 C25 C26 -174.75(17)
N5 C25 C26 C27 -178.22(17)
C29 N6 C33 C34 55.6(2)
C37 N6 C33 C34 175.44(17)
C41 N6 C33 C34 -64.3(2)
C25 C26 C27 C28 176.1(2)
N3 C10 C9 C8 -179.36(18)
C5 C10 C9 C8 -0.7(3)
C7 C8 C9 C10 0.5(3)
C9 C8 C7 C6 -0.3(3)
C5 C6 C7 C8 0.3(3)
N6 C33 C34 C35 -177.20(16)
C33 N6 C29 C30 55.7(2)
C37 N6 C29 C30 -63.1(2)
C41 N6 C29 C30 176.24(17)
C31 C30 C29 N6 179.10(18)
N5 C17 C18 C19 176.96(17)
C20 C19 C18 C17 -167.86(18)
C11 N2 C2 O2 -3.8(3)
Cu1 N2 C2 O2 171.57(15)
C11 N2 C2 C1 175.05(17)
Cu1 N2 C2 C1 -9.6(2)
O1 C1 C2 O2 6.7(3)
N1 C1 C2 O2 -173.57(17)
O1 C1 C2 N2 -172.22(18)
N1 C1 C2 N2 7.5(2)
C29 C30 C31 C32 -175.52(18)
C33 C34 C35 C36 177.51(18)
N6 C37 C38 C39 -162.61(18)
C40 C39 C38 C37 73.0(3)
C7 C6 C5 N1 178.54(18)
C7 C6 C5 C10 -0.4(3)
C1 N1 C5 C6 0.1(3)
Cu1 N1 C5 C6 179.54(15)
C1 N1 C5 C10 179.04(18)
Cu1 N1 C5 C10 -1.5(2)
C9 C10 C5 C6 0.6(3)
N3 C10 C5 C6 179.45(16)
C9 C10 C5 N1 -178.47(16)
N3 C10 C5 N1 0.4(2)
C10 N3 C3 O3 1.6(3)
Cu1 N3 C3 O3 179.78(17)
C10 N3 C3 C4 -177.46(17)
Cu1 N3 C3 C4 0.7(2)
O4 C4 C3 O3 3.8(3)
N4 C4 C3 O3 -175.02(18)
O4 C4 C3 N3 -177.02(18)
N4 C4 C3 N3 4.1(2)
